data_4079735
loop_
_publ_author_name
'Meredith, Joseph M.'
'Goldberg, Karen I.'
'Kaminsky, Werner'
'Heinekey, D. Michael'

_publ_section_title
;
 \h6-Tetramethylfulvene and \m-\h3:\h3-Benzene Complexes of Iridium
;
_journal_issue 23
_journal_name_full Organometallics
_journal_page_first 8459
_journal_paper_doi 10.1021/om3010492
_journal_volume 31
_journal_year 2012
_chemical_formula_moiety 'C17 H28 Ir N2, C24 B F20'
_chemical_formula_sum 'C41 H28 B F20 Ir N2'
_chemical_formula_weight 1131.66
_chemical_name_common JMM02051
_chemical_name_systematic JMM02051
_space_group_IT_number 14
_symmetry_cell_setting monoclinic
_symmetry_Int_Tables_number 14
_symmetry_space_group_name_Hall '-P 2ybc'
_symmetry_space_group_name_H-M 'P 1 21/c 1'
_atom_sites_solution_hydrogens geom
_atom_sites_solution_primary direct
_atom_sites_solution_secondary difmap
_audit_creation_method SHELXL-97
_cell_angle_alpha 90.00
_cell_angle_beta 104.7847(12)
_cell_angle_gamma 90.00
_cell_formula_units_Z 4
_cell_length_a 13.9124(4)
_cell_length_b 15.2581(4)
_cell_length_c 18.9291(7)
_cell_measurement_reflns_used 794
_cell_measurement_temperature 130(2)
_cell_measurement_theta_max 20
_cell_measurement_theta_min 3
_cell_volume 3885.2(2)
_computing_cell_refinement 'HKL Scalepack (Otwinowski & Minor 1997)'
_computing_data_collection KappaCCD
_computing_data_reduction 'HKL Scalepack (Otwinowski & Minor 1997)'
_computing_molecular_graphics 'maXus, Zortep'
_computing_publication_material 'SHELXL-97 (Sheldrick, 1997)'
_computing_structure_refinement 'SHELXL-97 (Sheldrick, 1997)'
_computing_structure_solution 'SHELXS-97 (Sheldrick, 1997)'
_diffrn_ambient_temperature 130(2)
_diffrn_measured_fraction_theta_full 0.993
_diffrn_measured_fraction_theta_max 0.955
_diffrn_measurement_device_type 'Nonius KappaCCD'
_diffrn_measurement_method '\f and \w scans'
_diffrn_radiation_monochromator graphite
_diffrn_radiation_source 'fine-focus sealed tube'
_diffrn_radiation_type MoK\a
_diffrn_radiation_wavelength 0.71073
_diffrn_reflns_av_R_equivalents 0.0861
_diffrn_reflns_av_sigmaI/netI 0.1605
_diffrn_reflns_limit_h_max 18
_diffrn_reflns_limit_h_min -18
_diffrn_reflns_limit_k_max 19
_diffrn_reflns_limit_k_min -19
_diffrn_reflns_limit_l_max 24
_diffrn_reflns_limit_l_min -24
_diffrn_reflns_number 15952
_diffrn_reflns_theta_full 25.00
_diffrn_reflns_theta_max 28.31
_diffrn_reflns_theta_min 2.11
_exptl_absorpt_coefficient_mu 3.569
_exptl_absorpt_correction_T_max 0.5659
_exptl_absorpt_correction_T_min 0.4140
_exptl_absorpt_correction_type multi-scan
_exptl_absorpt_process_details HKL2008
_exptl_crystal_colour pale-brown
_exptl_crystal_density_diffrn 1.935
_exptl_crystal_density_method 'not measured'
_exptl_crystal_description prism
_exptl_crystal_F_000 2200
_exptl_crystal_size_max 0.30
_exptl_crystal_size_mid 0.22
_exptl_crystal_size_min 0.18
_refine_diff_density_max 2.323
_refine_diff_density_min -1.281
_refine_diff_density_rms 0.181
_refine_ls_extinction_method none
_refine_ls_goodness_of_fit_ref 0.854
_refine_ls_hydrogen_treatment mixed
_refine_ls_matrix_type full
_refine_ls_number_parameters 600
_refine_ls_number_reflns 9228
_refine_ls_number_restraints 2
_refine_ls_restrained_S_all 0.853
_refine_ls_R_factor_all 0.1099
_refine_ls_R_factor_gt 0.0457
_refine_ls_shift/su_max 0.001
_refine_ls_shift/su_mean 0.000
_refine_ls_structure_factor_coef Fsqd
_refine_ls_weighting_details 'calc w=1/[\s^2^(Fo^2^)+(0.0000P)^2^+0.0000P] where P=(Fo^2^+2Fc^2^)/3'
_refine_ls_weighting_scheme calc
_refine_ls_wR_factor_gt 0.0668
_refine_ls_wR_factor_ref 0.0802
_reflns_number_gt 5267
_reflns_number_total 9228
_reflns_threshold_expression >2sigma(I)
_cod_data_source_file om3010492_si_001.cif
_cod_data_source_block shelxl
_cod_original_sg_symbol_H-M 'P 21/c'
_cod_database_code 4079735

loop_
_symmetry_equiv_pos_as_xyz
'x, y, z'
'-x, y+1/2, -z+1/2'
'-x, -y, -z'
'x, -y-1/2, z-1/2'

loop_
_atom_site_label
_atom_site_type_symbol
_atom_site_fract_x
_atom_site_fract_y
_atom_site_fract_z
_atom_site_U_iso_or_equiv
_atom_site_adp_type
_atom_site_occupancy
_atom_site_symmetry_multiplicity
_atom_site_calc_flag
_atom_site_refinement_flags
Ir1 Ir 0.728047(16) 0.299206(14) 0.425181(13) 0.01708(7) Uani 1 1 d .
F1 F 0.3875(2) 0.44178(18) 0.02279(18) 0.0270(8) Uani 1 1 d .
F2 F 0.5712(2) 0.4659(2) 0.10087(18) 0.0320(9) Uani 1 1 d .
F3 F 0.6784(2) 0.3335(2) 0.17826(18) 0.0312(9) Uani 1 1 d .
F4 F 0.5928(2) 0.17166(19) 0.17687(18) 0.0294(8) Uani 1 1 d .
F5 F 0.4061(2) 0.14538(19) 0.09991(17) 0.0254(8) Uani 1 1 d .
F6 F 0.1865(2) 0.10367(18) 0.07098(17) 0.0213(7) Uani 1 1 d .
F7 F 0.1038(2) 0.1039(2) 0.18146(17) 0.0276(8) Uani 1 1 d .
F8 F 0.0928(3) 0.2527(2) 0.25774(18) 0.0357(9) Uani 1 1 d .
F9 F 0.1681(3) 0.4060(2) 0.21750(18) 0.0364(9) Uani 1 1 d .
F10 F 0.2499(2) 0.40789(18) 0.10552(17) 0.0255(8) Uani 1 1 d .
F11 F 0.3539(2) 0.32712(19) -0.10464(17) 0.0239(8) Uani 1 1 d .
F12 F 0.2832(2) 0.4446(2) -0.20886(17) 0.0266(8) Uani 1 1 d .
F13 F 0.1116(2) 0.5336(2) -0.21138(18) 0.0316(9) Uani 1 1 d .
F14 F 0.0094(2) 0.4941(2) -0.11075(18) 0.0308(9) Uani 1 1 d .
F15 F 0.0755(2) 0.37533(18) -0.00861(16) 0.0217(8) Uani 1 1 d .
F16 F 0.4259(2) 0.15425(19) -0.04164(18) 0.0257(8) Uani 1 1 d .
F17 F 0.3825(2) 0.0146(2) -0.12633(18) 0.0315(9) Uani 1 1 d .
F18 F 0.1922(2) -0.03974(19) -0.17778(18) 0.0333(9) Uani 1 1 d .
F19 F 0.0415(2) 0.05467(19) -0.14599(18) 0.0286(8) Uani 1 1 d .
F20 F 0.08321(19) 0.19481(19) -0.05904(16) 0.0209(7) Uani 1 1 d .
N1 N 0.5359(3) 0.2270(3) 0.3260(3) 0.0212(12) Uani 1 1 d .
N2 N 0.5421(3) 0.3658(3) 0.3121(2) 0.0207(11) Uani 1 1 d .
C1 C 0.8636(4) 0.3193(3) 0.3945(3) 0.0201(14) Uani 1 1 d .
C2 C 0.8406(4) 0.2274(3) 0.3743(3) 0.0186(14) Uani 1 1 d .
C3 C 0.8423(4) 0.1824(4) 0.4376(3) 0.0237(15) Uani 1 1 d .
C4 C 0.8706(4) 0.2426(3) 0.5000(3) 0.0172(13) Uani 1 1 d .
C5 C 0.8880(4) 0.3249(3) 0.4750(3) 0.0180(13) Uani 1 1 d .
C6 C 0.8129(4) 0.3873(4) 0.3528(3) 0.0248(15) Uani 1 1 d D
H6A H 0.781(4) 0.381(3) 0.3021(9) 0.030 Uiso 1 1 d D
H6B H 0.822(4) 0.4439(16) 0.374(3) 0.030 Uiso 1 1 d D
C7 C 0.8260(4) 0.1911(4) 0.2985(3) 0.0306(15) Uani 1 1 d .
H7A H 0.8908 0.1768 0.2900 0.037 Uiso 1 1 calc R
H7B H 0.7926 0.2350 0.2627 0.037 Uiso 1 1 calc R
H7C H 0.7851 0.1381 0.2933 0.037 Uiso 1 1 calc R
C8 C 0.8257(4) 0.0866(3) 0.4448(4) 0.0318(17) Uani 1 1 d .
H8A H 0.8882 0.0587 0.4706 0.038 Uiso 1 1 calc R
H8B H 0.8022 0.0606 0.3961 0.038 Uiso 1 1 calc R
H8C H 0.7757 0.0777 0.4724 0.038 Uiso 1 1 calc R
C9 C 0.8845(4) 0.2129(4) 0.5775(3) 0.0287(15) Uani 1 1 d .
H9A H 0.9464 0.1795 0.5930 0.034 Uiso 1 1 calc R
H9B H 0.8284 0.1758 0.5810 0.034 Uiso 1 1 calc R
H9C H 0.8877 0.2642 0.6092 0.034 Uiso 1 1 calc R
C10 C 0.9244(4) 0.4042(3) 0.5197(3) 0.0232(14) Uani 1 1 d .
H10A H 0.9951 0.4130 0.5224 0.028 Uiso 1 1 calc R
H10B H 0.9157 0.3961 0.5691 0.028 Uiso 1 1 calc R
H10C H 0.8865 0.4555 0.4971 0.028 Uiso 1 1 calc R
C11 C 0.6512(4) 0.2358(3) 0.4917(3) 0.0239(14) Uani 1 1 d .
H11A H 0.5803 0.2501 0.4751 0.029 Uiso 1 1 calc R
H11B H 0.6770 0.2553 0.5423 0.029 Uiso 1 1 calc R
H11C H 0.6601 0.1724 0.4889 0.029 Uiso 1 1 calc R
C12 C 0.6800(4) 0.4071(3) 0.4756(3) 0.0269(15) Uani 1 1 d .
H12A H 0.6072 0.4101 0.4609 0.032 Uiso 1 1 calc R
H12B H 0.7077 0.4610 0.4606 0.032 Uiso 1 1 calc R
H12C H 0.7026 0.4007 0.5288 0.032 Uiso 1 1 calc R
C13 C 0.5961(4) 0.2977(4) 0.3490(3) 0.0182(12) Uani 1 1 d .
C14 C 0.4475(4) 0.2520(4) 0.2782(3) 0.0284(15) Uani 1 1 d .
H14 H 0.3939 0.2146 0.2557 0.034 Uiso 1 1 calc R
C15 C 0.4517(4) 0.3383(4) 0.2698(3) 0.0237(14) Uani 1 1 d .
H15 H 0.4016 0.3742 0.2400 0.028 Uiso 1 1 calc R
C16 C 0.5619(4) 0.1361(3) 0.3451(3) 0.0327(17) Uani 1 1 d .
H16A H 0.5531 0.1012 0.3004 0.039 Uiso 1 1 calc R
H16B H 0.5187 0.1130 0.3743 0.039 Uiso 1 1 calc R
H16C H 0.6314 0.1328 0.3735 0.039 Uiso 1 1 calc R
C17 C 0.5747(4) 0.4568(3) 0.3113(3) 0.0280(15) Uani 1 1 d .
H17A H 0.5277 0.4953 0.3270 0.034 Uiso 1 1 calc R
H17B H 0.5774 0.4727 0.2616 0.034 Uiso 1 1 calc R
H17C H 0.6409 0.4634 0.3446 0.034 Uiso 1 1 calc R
C18 C 0.3873(4) 0.2898(3) 0.0531(3) 0.0168(12) Uani 1 1 d .
C19 C 0.4346(4) 0.3710(3) 0.0586(3) 0.0194(13) Uani 1 1 d .
C20 C 0.5300(4) 0.3857(3) 0.0995(3) 0.0200(13) Uani 1 1 d .
C21 C 0.5835(4) 0.3201(4) 0.1390(3) 0.0220(14) Uani 1 1 d .
C22 C 0.5410(4) 0.2381(4) 0.1379(3) 0.0244(14) Uani 1 1 d .
C23 C 0.4457(4) 0.2266(3) 0.0959(3) 0.0200(14) Uani 1 1 d .
C24 C 0.2175(4) 0.2582(3) 0.0785(3) 0.0156(13) Uani 1 1 d .
C25 C 0.1830(4) 0.1825(3) 0.1037(3) 0.0208(14) Uani 1 1 d .
C26 C 0.1411(4) 0.1797(3) 0.1623(3) 0.0225(14) Uani 1 1 d .
C27 C 0.1337(4) 0.2545(4) 0.2012(3) 0.0258(15) Uani 1 1 d .
C28 C 0.1716(4) 0.3309(4) 0.1805(3) 0.0220(14) Uani 1 1 d .
C29 C 0.2133(4) 0.3299(3) 0.1215(3) 0.0198(14) Uani 1 1 d .
C30 C 0.2210(4) 0.3458(3) -0.0498(3) 0.0138(12) Uani 1 1 d .
C31 C 0.2666(4) 0.3672(3) -0.1035(3) 0.0174(13) Uani 1 1 d .
C32 C 0.2330(4) 0.4287(4) -0.1577(3) 0.0206(14) Uani 1 1 d .
C33 C 0.1464(4) 0.4716(3) -0.1598(3) 0.0226(14) Uani 1 1 d .
C34 C 0.0958(4) 0.4524(4) -0.1095(3) 0.0211(14) Uani 1 1 d .
C35 C 0.1323(4) 0.3911(4) -0.0562(3) 0.0188(13) Uani 1 1 d .
C36 C 0.2574(4) 0.1801(3) -0.0425(3) 0.0168(13) Uani 1 1 d .
C37 C 0.3280(4) 0.1327(3) -0.0642(3) 0.0184(13) Uani 1 1 d .
C38 C 0.3087(4) 0.0596(3) -0.1089(3) 0.0200(13) Uani 1 1 d .
C39 C 0.2118(4) 0.0331(3) -0.1362(3) 0.0207(14) Uani 1 1 d .
C40 C 0.1374(4) 0.0794(3) -0.1190(3) 0.0192(13) Uani 1 1 d .
C41 C 0.1608(4) 0.1508(3) -0.0744(3) 0.0159(13) Uani 1 1 d .
B1 B 0.2710(5) 0.2677(4) 0.0098(4) 0.0169(15) Uani 1 1 d .

loop_
_atom_site_aniso_label
_atom_site_aniso_U_11
_atom_site_aniso_U_22
_atom_site_aniso_U_33
_atom_site_aniso_U_23
_atom_site_aniso_U_13
_atom_site_aniso_U_12
Ir1 0.01567(11) 0.01755(11) 0.01838(12) -0.00086(12) 0.00498(8) -0.00079(11)
F1 0.0300(19) 0.0215(17) 0.027(2) 0.0042(16) 0.0019(16) -0.0080(15)
F2 0.0288(19) 0.030(2) 0.033(2) -0.0044(16) 0.0012(17) -0.0144(16)
F3 0.0177(17) 0.046(2) 0.027(2) -0.0058(16) -0.0009(16) -0.0024(15)
F4 0.0261(18) 0.0302(19) 0.028(2) 0.0032(16) -0.0007(16) 0.0062(15)
F5 0.0263(18) 0.0217(17) 0.026(2) 0.0042(15) 0.0034(16) 0.0010(15)
F6 0.0238(17) 0.0159(16) 0.025(2) -0.0013(15) 0.0087(15) -0.0030(15)
F7 0.0336(19) 0.0321(19) 0.0183(19) 0.0081(16) 0.0088(16) -0.0051(17)
F8 0.047(2) 0.043(2) 0.023(2) 0.0064(17) 0.0202(18) 0.0030(18)
F9 0.056(2) 0.034(2) 0.021(2) -0.0067(17) 0.0132(18) 0.0066(18)
F10 0.040(2) 0.0144(17) 0.022(2) -0.0008(15) 0.0088(16) -0.0018(15)
F11 0.0208(17) 0.0326(19) 0.019(2) 0.0011(15) 0.0073(15) -0.0012(15)
F12 0.0274(19) 0.037(2) 0.016(2) 0.0052(15) 0.0073(16) -0.0095(16)
F13 0.038(2) 0.0307(19) 0.022(2) 0.0117(16) 0.0021(17) 0.0070(16)
F14 0.0243(18) 0.035(2) 0.033(2) 0.0043(17) 0.0065(16) 0.0101(16)
F15 0.0219(17) 0.0249(18) 0.020(2) 0.0047(15) 0.0090(15) 0.0031(14)
F16 0.0138(17) 0.0290(18) 0.036(2) -0.0054(16) 0.0092(15) -0.0029(15)
F17 0.033(2) 0.0297(19) 0.038(2) -0.0094(17) 0.0201(17) 0.0038(16)
F18 0.052(2) 0.0220(18) 0.027(2) -0.0101(16) 0.0109(18) -0.0033(17)
F19 0.0241(19) 0.0259(18) 0.030(2) -0.0033(16) -0.0035(16) -0.0060(15)
F20 0.0140(15) 0.0274(17) 0.0205(18) -0.0024(15) 0.0032(13) -0.0035(15)
N1 0.019(3) 0.020(3) 0.027(3) -0.003(2) 0.012(2) -0.008(2)
N2 0.019(3) 0.029(3) 0.016(3) 0.001(2) 0.007(2) -0.003(2)
C1 0.011(3) 0.029(4) 0.020(3) 0.001(3) 0.003(2) 0.002(2)
C2 0.010(3) 0.017(3) 0.032(4) -0.008(3) 0.010(3) 0.000(2)
C3 0.013(3) 0.029(4) 0.028(4) -0.005(3) 0.006(3) -0.001(3)
C4 0.016(3) 0.017(3) 0.019(3) 0.003(3) 0.004(2) 0.004(2)
C5 0.011(3) 0.019(3) 0.023(4) -0.007(2) 0.002(2) 0.002(2)
C6 0.021(3) 0.028(3) 0.026(4) 0.000(3) 0.007(3) -0.007(3)
C7 0.025(3) 0.037(4) 0.030(4) -0.010(3) 0.008(3) 0.002(3)
C8 0.031(4) 0.011(3) 0.055(5) 0.002(3) 0.012(3) 0.003(3)
C9 0.028(3) 0.034(4) 0.022(4) 0.006(3) 0.002(3) 0.002(3)
C10 0.020(3) 0.017(3) 0.027(4) 0.001(3) -0.005(3) -0.003(3)
C11 0.025(3) 0.017(3) 0.032(4) 0.002(3) 0.012(3) 0.002(3)
C12 0.022(3) 0.029(3) 0.029(4) -0.003(3) 0.004(3) 0.006(3)
C13 0.023(3) 0.014(3) 0.021(3) 0.003(3) 0.013(2) 0.003(3)
C14 0.021(3) 0.043(4) 0.018(4) -0.005(3) 0.001(3) -0.003(3)
C15 0.011(3) 0.040(4) 0.017(4) -0.001(3) -0.001(3) 0.001(3)
C16 0.038(4) 0.020(3) 0.040(4) -0.007(3) 0.008(3) -0.005(3)
C17 0.028(4) 0.023(3) 0.034(4) 0.007(3) 0.010(3) 0.002(3)
C18 0.020(3) 0.022(3) 0.012(3) -0.002(3) 0.009(2) 0.002(3)
C19 0.024(3) 0.021(3) 0.014(3) -0.001(3) 0.005(3) 0.001(3)
C20 0.019(3) 0.016(3) 0.023(4) -0.007(3) 0.003(3) -0.005(3)
C21 0.011(3) 0.038(4) 0.017(3) -0.012(3) 0.002(2) -0.003(3)
C22 0.025(3) 0.024(3) 0.024(4) 0.003(3) 0.005(3) 0.010(3)
C23 0.019(3) 0.021(3) 0.020(3) -0.009(3) 0.006(3) -0.008(3)
C24 0.009(3) 0.018(3) 0.018(3) 0.000(3) 0.002(2) 0.001(2)
C25 0.021(3) 0.026(4) 0.014(3) 0.000(3) 0.003(3) -0.002(3)
C26 0.024(3) 0.020(3) 0.019(4) 0.009(3) -0.002(3) -0.001(3)
C27 0.029(4) 0.039(4) 0.016(4) -0.001(3) 0.017(3) 0.003(3)
C28 0.028(3) 0.022(3) 0.014(3) -0.003(3) 0.002(3) 0.004(3)
C29 0.017(3) 0.021(3) 0.019(4) 0.003(3) -0.001(3) -0.005(2)
C30 0.014(3) 0.021(3) 0.006(3) -0.001(2) 0.002(2) -0.008(2)
C31 0.017(3) 0.016(3) 0.017(3) -0.004(3) 0.001(3) 0.003(3)
C32 0.023(3) 0.022(3) 0.019(4) -0.006(3) 0.011(3) -0.011(3)
C33 0.028(3) 0.021(3) 0.017(4) 0.008(3) 0.001(3) -0.001(3)
C34 0.015(3) 0.031(3) 0.014(3) -0.003(3) -0.001(3) -0.005(3)
C35 0.019(3) 0.026(3) 0.010(3) 0.002(3) 0.001(2) -0.004(3)
C36 0.019(3) 0.018(3) 0.014(3) 0.003(2) 0.005(2) -0.001(2)
C37 0.024(3) 0.015(3) 0.017(3) 0.000(3) 0.008(3) -0.002(3)
C38 0.025(3) 0.020(3) 0.019(4) -0.003(3) 0.013(3) 0.005(3)
C39 0.038(4) 0.014(3) 0.011(3) -0.002(2) 0.008(3) -0.006(3)
C40 0.019(3) 0.020(3) 0.017(3) -0.005(3) 0.002(3) -0.010(3)
C41 0.019(3) 0.017(3) 0.014(3) 0.002(2) 0.009(3) 0.004(3)
B1 0.020(3) 0.019(3) 0.012(4) 0.002(3) 0.004(3) 0.001(3)

loop_
_atom_type_symbol
_atom_type_description
_atom_type_scat_dispersion_real
_atom_type_scat_dispersion_imag
_atom_type_scat_source
C C 0.0033 0.0016 'International Tables Vol C Tables 4.2.6.8 and 6.1.1.4'
H H 0.0000 0.0000 'International Tables Vol C Tables 4.2.6.8 and 6.1.1.4'
B B 0.0013 0.0007 'International Tables Vol C Tables 4.2.6.8 and 6.1.1.4'
F F 0.0171 0.0103 'International Tables Vol C Tables 4.2.6.8 and 6.1.1.4'
N N 0.0061 0.0033 'International Tables Vol C Tables 4.2.6.8 and 6.1.1.4'
Ir Ir -1.4442 7.9887 'International Tables Vol C Tables 4.2.6.8 and 6.1.1.4'

loop_
_geom_angle_atom_site_label_1
_geom_angle_atom_site_label_2
_geom_angle_atom_site_label_3
_geom_angle
C13 Ir1 C11 85.0(2)
C13 Ir1 C12 89.8(2)
C11 Ir1 C12 79.5(2)
C13 Ir1 C1 120.8(2)
C11 Ir1 C1 148.9(2)
C12 Ir1 C1 114.7(2)
C13 Ir1 C5 159.0(2)
C11 Ir1 C5 116.0(2)
C12 Ir1 C5 94.0(2)
C1 Ir1 C5 39.6(2)
C13 Ir1 C4 157.0(2)
C11 Ir1 C4 87.0(2)
C12 Ir1 C4 109.9(2)
C1 Ir1 C4 62.4(2)
C5 Ir1 C4 35.74(18)
C13 Ir1 C2 106.6(2)
C11 Ir1 C2 122.5(2)
C12 Ir1 C2 152.9(2)
C1 Ir1 C2 38.26(18)
C5 Ir1 C2 63.17(19)
C4 Ir1 C2 60.5(2)
C13 Ir1 C3 121.9(2)
C11 Ir1 C3 91.5(2)
C12 Ir1 C3 146.4(2)
C1 Ir1 C3 60.99(19)
C5 Ir1 C3 60.93(18)
C4 Ir1 C3 36.76(18)
C2 Ir1 C3 34.21(19)
C13 Ir1 C6 95.0(2)
C11 Ir1 C6 174.0(2)
C12 Ir1 C6 94.5(2)
C1 Ir1 C6 34.55(19)
C5 Ir1 C6 64.1(2)
C4 Ir1 C6 95.1(2)
C2 Ir1 C6 63.2(2)
C3 Ir1 C6 93.6(2)
C13 N1 C14 111.2(5)
C13 N1 C16 125.4(5)
C14 N1 C16 123.3(5)
C13 N2 C15 111.6(5)
C13 N2 C17 126.6(5)
C15 N2 C17 121.6(5)
C6 C1 C2 121.5(5)
C6 C1 C5 119.6(5)
C2 C1 C5 107.6(5)
C6 C1 Ir1 84.6(4)
C2 C1 Ir1 77.6(3)
C5 C1 Ir1 73.4(3)
C3 C2 C1 107.2(5)
C3 C2 C7 128.1(5)
C1 C2 C7 124.6(5)
C3 C2 Ir1 74.7(3)
C1 C2 Ir1 64.2(3)
C7 C2 Ir1 129.1(4)
C2 C3 C4 109.3(5)
C2 C3 C8 126.8(5)
C4 C3 C8 123.7(5)
C2 C3 Ir1 71.1(3)
C4 C3 Ir1 69.1(3)
C8 C3 Ir1 129.2(4)
C5 C4 C3 109.0(5)
C5 C4 C9 128.1(5)
C3 C4 C9 122.7(5)
C5 C4 Ir1 69.2(3)
C3 C4 Ir1 74.1(3)
C9 C4 Ir1 126.4(4)
C4 C5 C1 106.6(5)
C4 C5 C10 127.3(5)
C1 C5 C10 126.1(5)
C4 C5 Ir1 75.0(3)
C1 C5 Ir1 67.0(3)
C10 C5 Ir1 123.0(4)
C1 C6 Ir1 60.9(3)
C1 C6 H6A 123(3)
Ir1 C6 H6A 110(3)
C1 C6 H6B 117(3)
Ir1 C6 H6B 107(3)
H6A C6 H6B 119(5)
C2 C7 H7A 109.5
C2 C7 H7B 109.5
H7A C7 H7B 109.5
C2 C7 H7C 109.5
H7A C7 H7C 109.5
H7B C7 H7C 109.5
C3 C8 H8A 109.5
C3 C8 H8B 109.5
H8A C8 H8B 109.5
C3 C8 H8C 109.5
H8A C8 H8C 109.5
H8B C8 H8C 109.5
C4 C9 H9A 109.5
C4 C9 H9B 109.5
H9A C9 H9B 109.5
C4 C9 H9C 109.5
H9A C9 H9C 109.5
H9B C9 H9C 109.5
C5 C10 H10A 109.5
C5 C10 H10B 109.5
H10A C10 H10B 109.5
C5 C10 H10C 109.5
H10A C10 H10C 109.5
H10B C10 H10C 109.5
Ir1 C11 H11A 109.5
Ir1 C11 H11B 109.5
H11A C11 H11B 109.5
Ir1 C11 H11C 109.5
H11A C11 H11C 109.5
H11B C11 H11C 109.5
Ir1 C12 H12A 109.5
Ir1 C12 H12B 109.5
H12A C12 H12B 109.5
Ir1 C12 H12C 109.5
H12A C12 H12C 109.5
H12B C12 H12C 109.5
N2 C13 N1 103.0(4)
N2 C13 Ir1 129.5(4)
N1 C13 Ir1 127.3(4)
C15 C14 N1 107.0(5)
C15 C14 H14 126.5
N1 C14 H14 126.5
C14 C15 N2 107.1(5)
C14 C15 H15 126.5
N2 C15 H15 126.5
N1 C16 H16A 109.5
N1 C16 H16B 109.5
H16A C16 H16B 109.5
N1 C16 H16C 109.5
H16A C16 H16C 109.5
H16B C16 H16C 109.5
N2 C17 H17A 109.5
N2 C17 H17B 109.5
H17A C17 H17B 109.5
N2 C17 H17C 109.5
H17A C17 H17C 109.5
H17B C17 H17C 109.5
C23 C18 C19 112.4(5)
C23 C18 B1 120.3(5)
C19 C18 B1 127.0(5)
F1 C19 C20 115.3(5)
F1 C19 C18 120.8(5)
C20 C19 C18 123.8(5)
F2 C20 C21 119.3(5)
F2 C20 C19 120.3(5)
C21 C20 C19 120.5(5)
C20 C21 F3 120.9(5)
C20 C21 C22 119.2(5)
F3 C21 C22 119.8(5)
F4 C22 C23 121.5(5)
F4 C22 C21 120.4(5)
C23 C22 C21 118.1(5)
F5 C23 C22 115.3(5)
F5 C23 C18 118.7(5)
C22 C23 C18 125.9(5)
C29 C24 C25 112.8(5)
C29 C24 B1 119.4(5)
C25 C24 B1 127.5(5)
F6 C25 C26 114.2(5)
F6 C25 C24 121.7(5)
C26 C25 C24 124.1(5)
F7 C26 C27 118.6(6)
F7 C26 C25 120.8(5)
C27 C26 C25 120.6(5)
F8 C27 C26 121.1(6)
F8 C27 C28 121.2(5)
C26 C27 C28 117.6(5)
F9 C28 C27 120.3(5)
F9 C28 C29 120.4(5)
C27 C28 C29 119.3(5)
F10 C29 C24 119.3(5)
F10 C29 C28 115.3(5)
C24 C29 C28 125.4(5)
C31 C30 C35 112.7(5)
C31 C30 B1 118.8(5)
C35 C30 B1 128.4(5)
F11 C31 C30 119.3(5)
F11 C31 C32 115.3(5)
C30 C31 C32 125.5(5)
F12 C32 C33 120.5(5)
F12 C32 C31 120.9(5)
C33 C32 C31 118.6(5)
C34 C33 F13 120.3(5)
C34 C33 C32 119.3(5)
F13 C33 C32 120.4(5)
C33 C34 F14 120.2(5)
C33 C34 C35 120.2(5)
F14 C34 C35 119.6(5)
F15 C35 C34 115.9(5)
F15 C35 C30 120.3(5)
C34 C35 C30 123.8(5)
C37 C36 C41 112.7(5)
C37 C36 B1 129.1(5)
C41 C36 B1 118.0(5)
F16 C37 C36 121.1(5)
F16 C37 C38 114.2(5)
C36 C37 C38 124.6(5)
F17 C38 C39 119.7(5)
F17 C38 C37 121.3(5)
C39 C38 C37 119.0(5)
F18 C39 C40 121.0(5)
F18 C39 C38 119.6(5)
C40 C39 C38 119.4(5)
F19 C40 C39 120.1(5)
F19 C40 C41 120.8(5)
C39 C40 C41 119.1(5)
F20 C41 C40 116.6(5)
F20 C41 C36 118.4(4)
C40 C41 C36 125.0(5)
C36 B1 C18 114.3(5)
C36 B1 C24 113.2(4)
C18 B1 C24 101.9(4)
C36 B1 C30 102.1(4)
C18 B1 C30 112.2(4)
C24 B1 C30 113.6(4)

loop_
_geom_bond_atom_site_label_1
_geom_bond_atom_site_label_2
_geom_bond_distance
Ir1 C13 2.025(5)
Ir1 C11 2.086(6)
Ir1 C12 2.096(5)
Ir1 C1 2.132(5)
Ir1 C5 2.219(5)
Ir1 C4 2.293(5)
Ir1 C2 2.313(5)
Ir1 C3 2.359(5)
Ir1 C6 2.430(6)
F1 C19 1.352(6)
F2 C20 1.349(6)
F3 C21 1.354(6)
F4 C22 1.349(6)
F5 C23 1.365(6)
F6 C25 1.360(6)
F7 C26 1.354(6)
F8 C27 1.334(6)
F9 C28 1.350(6)
F10 C29 1.359(6)
F11 C31 1.364(6)
F12 C32 1.353(6)
F13 C33 1.357(6)
F14 C34 1.355(6)
F15 C35 1.364(6)
F16 C37 1.360(6)
F17 C38 1.345(6)
F18 C39 1.350(6)
F19 C40 1.355(5)
F20 C41 1.364(6)
N1 C13 1.367(6)
N1 C14 1.380(7)
N1 C16 1.457(7)
N2 C13 1.365(6)
N2 C15 1.373(6)
N2 C17 1.462(6)
C1 C6 1.384(7)
C1 C2 1.467(7)
C1 C5 1.476(8)
C2 C3 1.375(8)
C2 C7 1.503(8)
C3 C4 1.468(7)
C3 C8 1.492(7)
C4 C5 1.386(7)
C4 C9 1.499(7)
C5 C10 1.488(7)
C6 H6A 0.953(10)
C6 H6B 0.95(3)
C7 H7A 0.9800
C7 H7B 0.9800
C7 H7C 0.9800
C8 H8A 0.9800
C8 H8B 0.9800
C8 H8C 0.9800
C9 H9A 0.9800
C9 H9B 0.9800
C9 H9C 0.9800
C10 H10A 0.9800
C10 H10B 0.9800
C10 H10C 0.9800
C11 H11A 0.9800
C11 H11B 0.9800
C11 H11C 0.9800
C12 H12A 0.9800
C12 H12B 0.9800
C12 H12C 0.9800
C14 C15 1.331(7)
C14 H14 0.9500
C15 H15 0.9500
C16 H16A 0.9800
C16 H16B 0.9800
C16 H16C 0.9800
C17 H17A 0.9800
C17 H17B 0.9800
C17 H17C 0.9800
C18 C23 1.383(7)
C18 C19 1.395(7)
C18 B1 1.651(7)
C19 C20 1.373(7)
C20 C21 1.353(7)
C21 C22 1.382(7)
C22 C23 1.372(7)
C24 C29 1.374(7)
C24 C25 1.382(7)
C24 B1 1.660(8)
C25 C26 1.379(8)
C26 C27 1.377(8)
C27 C28 1.377(8)
C28 C29 1.384(8)
C30 C31 1.367(7)
C30 C35 1.393(7)
C30 B1 1.666(8)
C31 C32 1.382(7)
C32 C33 1.363(8)
C33 C34 1.353(8)
C34 C35 1.373(7)
C36 C37 1.366(7)
C36 C41 1.398(7)
C36 B1 1.645(8)
C37 C38 1.383(7)
C38 C39 1.375(7)
C39 C40 1.359(8)
C40 C41 1.366(7)
